data_9008157
loop_
_publ_author_name
'Ribar, B.'
'Nowacki, W.'

_publ_section_title
;
 Neubestimmung der kristallstruktur von gratonit, Pb9As4S15
;
_journal_name_full 'Zeitschrift fur Kristallographie'
_journal_page_first 321
_journal_page_last 338
_journal_paper_doi 10.1524/zkri.1969.128.3-6.321
_journal_volume 128
_journal_year 1969
_chemical_compound_source 'Wiesloch, Germany'
_chemical_formula_sum 'As4 Pb9 S15'
_chemical_name_mineral Gratonite
_space_group_IT_number 160
_symmetry_space_group_name_Hall 'R 3 -2"'
_symmetry_space_group_name_H-M 'R 3 m :H'
_cell_angle_alpha 90
_cell_angle_beta 90
_cell_angle_gamma 120
_cell_length_a 17.758
_cell_length_b 17.758
_cell_length_c 7.807
_cell_formula_units_Z 3
_cell_volume 2132.077
_database_code_amcsd 0010673
_exptl_crystal_density_diffrn 6.181
_cod_original_sg_symbol_H-M 'R 3 m'
_cod_original_formula_sum 'Pb9 As4 S15'
_cod_database_code 9008157

loop_
_space_group_symop_operation_xyz
x,y,z
2/3+x,1/3+y,1/3+z
1/3+x,2/3+y,2/3+z
x,x-y,z
2/3+x,1/3+x-y,1/3+z
1/3+x,2/3+x-y,2/3+z
-y,-x,z
2/3-y,1/3-x,1/3+z
1/3-y,2/3-x,2/3+z
-x+y,y,z
2/3-x+y,1/3+y,1/3+z
1/3-x+y,2/3+y,2/3+z
-y,x-y,z
2/3-y,1/3+x-y,1/3+z
1/3-y,2/3+x-y,2/3+z
-x+y,-x,z
2/3-x+y,1/3-x,1/3+z
1/3-x+y,2/3-x,2/3+z

loop_
_atom_site_aniso_label
_atom_site_aniso_U_11
_atom_site_aniso_U_22
_atom_site_aniso_U_33
_atom_site_aniso_U_12
_atom_site_aniso_U_13
_atom_site_aniso_U_23
Pb1 0.02277 0.02241 0.02452 0.01222 -0.00122 -0.00103
Pb2 0.02348 0.02324 0.02516 0.01138 -0.00012 0.00012
As1 0.02217 0.02217 0.02069 0.01198 0.00109 -0.00109
As2 0.01845 0.01845 0.02007 0.00923 0.00000 0.00000
S1 0.00911 0.01977 0.02779 0.00324 -0.00036 -0.00742
S2 0.02408 0.02408 0.04777 0.01989 -0.00043 0.00043
S3 0.01761 0.01761 0.01229 0.01174 0.00328 -0.00328
S4 0.01881 0.01881 0.02949 0.00479 0.00414 -0.00414

loop_
_atom_site_label
_atom_site_fract_x
_atom_site_fract_y
_atom_site_fract_z
Pb1 0.77540 0.75640 -0.00040
Pb2 0.75390 0.24610 -0.15810
As1 0.52250 0.47750 -0.11790
As2 0.00000 0.00000 0.05690
S1 0.36630 0.08760 -0.32490
S2 0.91450 0.08550 -0.28260
S3 0.60090 0.39910 -0.47040
S4 0.14840 0.85160 -0.23000

loop_
_cod_related_entry_id
_cod_related_entry_database
_cod_related_entry_code
1 AMCSD 0010673
